data_7716244
loop_
_publ_author_name
'Sundaresan, Sriram'
'Eppelsheimer, Julian'
'Gera, Esha'
'Wiener, Lukas'
'Carrella, Luca M.'
'Vignesh, Kuduva R.'
'Rentschler, Eva'

_publ_section_title
;
 A combined theoretical and experimental approach to determine the right
 choice of co-ligand to impart spin crossover in Fe(II) complexes based on
 1,3,4-oxadiazole ligands.
;
_journal_issue 24
_journal_name_full 'Dalton transactions (Cambridge, England : 2003)'
_journal_page_first 10303
_journal_page_last 10317
_journal_paper_doi 10.1039/d4dt01141d
_journal_volume 53
_journal_year 2024
_chemical_formula_moiety 'C22 H18 Fe N8 O Se2, 3(C2 H3 N)'
_chemical_formula_sum 'C28 H27 Fe N11 O Se2'
_chemical_formula_weight 747.37
_space_group_crystal_system monoclinic
_space_group_IT_number 14
_space_group_name_Hall '-P 2ybc'
_space_group_name_H-M_alt 'P 1 21/c 1'
_atom_sites_solution_hydrogens geom
_audit_creation_date 2024-04-16
_audit_creation_method
;
Olex2 1.5
(compiled 2024.02.16 svn.r378c4104 for OlexSys, GUI svn.r6928)
;
_audit_update_record
;
2024-04-16 deposited with the CCDC.	2024-05-30 downloaded from the CCDC.
;
_cell_angle_alpha 90
_cell_angle_beta 112.630(2)
_cell_angle_gamma 90
_cell_formula_units_Z 4
_cell_length_a 16.8096(5)
_cell_length_b 12.3242(2)
_cell_length_c 17.0638(5)
_cell_measurement_reflns_used 46308
_cell_measurement_temperature 173
_cell_measurement_theta_max 31.14
_cell_measurement_theta_min 2.10
_cell_volume 3262.85(15)
_computing_cell_refinement
;
X-Area Recipe 1.34.0.0 (STOE, 2019)
;
_computing_data_collection
;
X-Area Pilatus3_SV 1.31.154.0 (STOE, 2019)
;
_computing_data_reduction
;
X-Area Integrate 1.77.0.0 (STOE, 2019)
X-Area LANA 1.77.1.0 (STOE, 2019)
;
_computing_molecular_graphics 'Olex2 1.5 (Dolomanov et al., 2009)'
_computing_publication_material
;
STOE & Cie GmbH, X-Area, software package for collecting single-crystal or
multi-domain crystal data on STOE area-detector diffractometers, for image 
processing, for the correction and scaling of reflection intensities and 
for outlier rejection, version 1.88, Darmstadt 2019
;
_computing_structure_refinement 'SHELXL 2018/3 (Sheldrick, 2015)'
_computing_structure_solution 'SHELXT 2014/5 (Sheldrick, 2014)'
_diffrn_ambient_temperature 173
_diffrn_detector Pilatus100K
_diffrn_detector_area_resol_mean 5.81
_diffrn_detector_type 'DECTRIS PILATUS 100K'
_diffrn_measured_fraction_theta_full 1.000
_diffrn_measured_fraction_theta_max 0.907
_diffrn_measurement_details
;
 1485 frames, detector distance = 60 mm
;
_diffrn_measurement_device 'Eulerian 4-circle diffractometer'
_diffrn_measurement_device_type 'STOE STADIVARI'
_diffrn_measurement_method 'rotation method, \w scans'
_diffrn_radiation_collimation '1.2 0.6 mm diameter'
_diffrn_radiation_monochromator 'Graded multilayer mirror'
_diffrn_radiation_polarisn_norm 180
_diffrn_radiation_probe x-ray
_diffrn_radiation_type 'Mo K\a'
_diffrn_radiation_wavelength 0.71073
_diffrn_reflns_av_R_equivalents 0.0422
_diffrn_reflns_av_unetI/netI 0.0381
_diffrn_reflns_Laue_measured_fraction_full 1.000
_diffrn_reflns_Laue_measured_fraction_max 0.907
_diffrn_reflns_limit_h_max 24
_diffrn_reflns_limit_h_min -24
_diffrn_reflns_limit_k_max 17
_diffrn_reflns_limit_k_min -17
_diffrn_reflns_limit_l_max 23
_diffrn_reflns_limit_l_min -20
_diffrn_reflns_number 60603
_diffrn_reflns_point_group_measured_fraction_full 1.000
_diffrn_reflns_point_group_measured_fraction_max 0.907
_diffrn_reflns_theta_full 25.242
_diffrn_reflns_theta_max 31.109
_diffrn_reflns_theta_min 2.098
_diffrn_source 'Axo Mo'
_diffrn_source_current 0.830
_diffrn_source_power 0.050
_diffrn_source_voltage 60
_exptl_absorpt_coefficient_mu 2.733
_exptl_absorpt_correction_T_max 0.8343
_exptl_absorpt_correction_T_min 0.3674
_exptl_absorpt_correction_type multi-scan
_exptl_absorpt_process_details
;
STOE LANA, absorption correction by scaling of reflection intensities.
J. Koziskova, F. Hahn, J. Richter, J. Kozisek, "Comparison of different
absorption corrections on the model structure of tetrakis(\m~2~-acetato)-
diaqua-di-copper(II)", Acta Chimica Slovaca, vol. 9, no. 2, 2016, pp. 136 - 140.
Afterwards a spherical absorption correction was performed within STOE LANA.
;
_exptl_crystal_colour yellow
_exptl_crystal_colour_primary yellow
_exptl_crystal_density_diffrn 1.521
_exptl_crystal_density_method 'not measured'
_exptl_crystal_description block
_exptl_crystal_F_000 1496
_exptl_crystal_size_max 0.38
_exptl_crystal_size_mid 0.293
_exptl_crystal_size_min 0.24
_refine_diff_density_max 0.898
_refine_diff_density_min -0.870
_refine_diff_density_rms 0.064
_refine_ls_extinction_method none
_refine_ls_goodness_of_fit_ref 0.950
_refine_ls_hydrogen_treatment constr
_refine_ls_matrix_type full
_refine_ls_number_parameters 391
_refine_ls_number_reflns 9526
_refine_ls_number_restraints 0
_refine_ls_restrained_S_all 0.950
_refine_ls_R_factor_all 0.0529
_refine_ls_R_factor_gt 0.0293
_refine_ls_shift/su_max 0.002
_refine_ls_shift/su_mean 0.000
_refine_ls_structure_factor_coef Fsqd
_refine_ls_weighting_details 'w=1/[\s^2^(Fo^2^)+(0.0394P)^2^] where P=(Fo^2^+2Fc^2^)/3'
_refine_ls_weighting_scheme calc
_refine_ls_wR_factor_gt 0.0645
_refine_ls_wR_factor_ref 0.0689
_reflns_d_resolution_high 0.691
_reflns_d_resolution_low 9.706
_reflns_Friedel_coverage 0.000
_reflns_limit_h_max 23
_reflns_limit_h_min -20
_reflns_limit_k_max 17
_reflns_limit_k_min -17
_reflns_limit_l_max 24
_reflns_limit_l_min -24
_reflns_number_gt 6792
_reflns_number_total 9526
_reflns_threshold_expression 'I > 2\s(I)'
_cod_data_source_file d4dt01141d2.cif
_cod_data_source_block xl-30-2b
_cod_depositor_comments 'Adding full bibliography for 7716239--7716246.cif.'
_cod_database_code 7716244
_shelx_shelxl_version_number 2018/3
_shelx_space_group_comment
;
The symmetry employed for this shelxl refinement is uniquely defined
by the following loop, which should always be used as a source of
symmetry information in preference to the above space-group names.
They are only intended as comments.
;
_olex2_refinement_description
;
1. Fixed Uiso
 At 1.2 times of:
  All C(H) groups, All C(H,H) groups
 At 1.5 times of:
  All C(H,H,H) groups
2.a Secondary CH2 refined with riding coordinates:
 C9(H9A,H9B), C8(H8A,H8B), C10(H10A,H10B)
2.b Aromatic/amide H refined with riding coordinates:
 C12(H12), C15(H15), C17(H17), C20(H20), C18(H18), C14(H14), C13(H13),
 C19(H19), C4(H4), C2(H2), C3(H3), C1(H1)
2.c Idealised Me refined as rotating group:
 C28(H28A,H28B,H28C), C24(H24A,H24B,H24C), C26(H26A,H26B,H26C)
;
_olex2_submission_special_instructions 'No special instructions were received'

loop_
_space_group_symop_operation_xyz
'x, y, z'
'-x, y+1/2, -z+1/2'
'-x, -y, -z'
'x, -y-1/2, z-1/2'

loop_
_atom_site_label
_atom_site_type_symbol
_atom_site_fract_x
_atom_site_fract_y
_atom_site_fract_z
_atom_site_U_iso_or_equiv
_atom_site_adp_type
_atom_site_occupancy
_atom_site_site_symmetry_order
_atom_site_calc_flag
_atom_site_refinement_flags_posn
_atom_site_refinement_flags_adp
_atom_site_refinement_flags_occupancy
_atom_site_disorder_assembly
_atom_site_disorder_group
Se2 Se 0.33010(2) 0.68385(2) 0.06862(2) 0.03012(5) Uani 1 1 d . . . . .
Se1 Se 0.69153(2) 1.02153(2) 0.17828(2) 0.03994(6) Uani 1 1 d . . . . .
Fe1 Fe 0.62938(2) 0.67403(2) 0.29292(2) 0.01860(6) Uani 1 1 d . . . . .
O1 O 0.83807(7) 0.55017(10) 0.50519(7) 0.0260(3) Uani 1 1 d . . . . .
N4 N 0.60787(8) 0.53311(10) 0.37191(8) 0.0196(3) Uani 1 1 d . . . . .
N5 N 0.65443(8) 0.52862(11) 0.23444(8) 0.0211(3) Uani 1 1 d . . . . .
N6 N 0.59534(8) 0.75374(11) 0.38954(8) 0.0202(3) Uani 1 1 d . . . . .
N3 N 0.75787(8) 0.64373(11) 0.39216(9) 0.0229(3) Uani 1 1 d . . . . .
N2 N 0.84133(9) 0.68386(12) 0.41839(9) 0.0263(3) Uani 1 1 d . . . . .
N8 N 0.50050(9) 0.66370(12) 0.20617(9) 0.0262(3) Uani 1 1 d . . . . .
N7 N 0.65943(10) 0.80844(12) 0.23777(10) 0.0312(3) Uani 1 1 d . . . . .
C11 C 0.62031(10) 0.43623(13) 0.24917(10) 0.0201(3) Uani 1 1 d . . . . .
C16 C 0.56246(10) 0.69065(13) 0.43443(10) 0.0219(3) Uani 1 1 d . . . . .
C7 C 0.76001(10) 0.56666(13) 0.44437(10) 0.0219(3) Uani 1 1 d . . . . .
C12 C 0.62765(11) 0.33903(13) 0.21117(10) 0.0250(3) Uani 1 1 d . . . . .
H12 H 0.602523 0.274545 0.221847 0.030 Uiso 1 1 calc R U . . .
C15 C 0.69900(10) 0.52569(14) 0.18355(10) 0.0243(3) Uani 1 1 d . . . . .
H15 H 0.724223 0.590838 0.174149 0.029 Uiso 1 1 calc R U . . .
C22 C 0.43304(10) 0.66876(13) 0.15267(10) 0.0219(3) Uani 1 1 d . . . . .
C9 C 0.57160(10) 0.44633(13) 0.30706(10) 0.0219(3) Uani 1 1 d . . . . .
H9A H 0.510386 0.462774 0.272584 0.026 Uiso 1 1 calc R U . . .
H9B H 0.573872 0.376171 0.336110 0.026 Uiso 1 1 calc R U . . .
C6 C 0.88541(10) 0.62665(14) 0.48519(11) 0.0260(4) Uani 1 1 d . . . . .
C8 C 0.68768(10) 0.49826(13) 0.44236(10) 0.0240(3) Uani 1 1 d . . . . .
H8A H 0.680152 0.504479 0.496943 0.029 Uiso 1 1 calc R U . . .
H8B H 0.699950 0.421396 0.434366 0.029 Uiso 1 1 calc R U . . .
C17 C 0.54016(12) 0.73256(15) 0.49938(11) 0.0282(4) Uani 1 1 d . . . . .
H17 H 0.518384 0.686129 0.530912 0.034 Uiso 1 1 calc R U . . .
C20 C 0.60521(10) 0.86011(13) 0.40784(10) 0.0233(3) Uani 1 1 d . . . . .
H20 H 0.628668 0.904905 0.376755 0.028 Uiso 1 1 calc R U . . .
C18 C 0.55016(12) 0.84225(15) 0.51718(11) 0.0314(4) Uani 1 1 d . . . . .
H18 H 0.535049 0.872367 0.560821 0.038 Uiso 1 1 calc R U . . .
C10 C 0.54563(11) 0.57392(13) 0.40578(11) 0.0254(4) Uani 1 1 d . . . . .
H10A H 0.548269 0.528260 0.454455 0.030 Uiso 1 1 calc R U . . .
H10B H 0.486799 0.567786 0.361463 0.030 Uiso 1 1 calc R U . . .
C14 C 0.70941(11) 0.43139(15) 0.14445(11) 0.0282(4) Uani 1 1 d . . . . .
H14 H 0.741656 0.431596 0.109347 0.034 Uiso 1 1 calc R U . . .
C13 C 0.67207(12) 0.33724(14) 0.15750(11) 0.0283(4) Uani 1 1 d . . . . .
H13 H 0.676693 0.271868 0.130058 0.034 Uiso 1 1 calc R U . . .
C21 C 0.67155(11) 0.89203(14) 0.21399(10) 0.0252(3) Uani 1 1 d . . . . .
C19 C 0.58258(11) 0.90762(14) 0.47037(11) 0.0278(4) Uani 1 1 d . . . . .
H19 H 0.589240 0.983470 0.480746 0.033 Uiso 1 1 calc R U . . .
N1 N 1.00466(11) 0.57800(18) 0.61101(12) 0.0528(5) Uani 1 1 d . . . . .
C5 C 0.97610(11) 0.63648(16) 0.53867(11) 0.0324(4) Uani 1 1 d . . . . .
C4 C 1.02588(12) 0.7054(2) 0.51326(14) 0.0439(5) Uani 1 1 d . . . . .
H4 H 1.002462 0.745220 0.461711 0.053 Uiso 1 1 calc R U . . .
C2 C 1.14186(14) 0.6545(2) 0.63995(16) 0.0605(7) Uani 1 1 d . . . . .
H2 H 1.200886 0.659157 0.676717 0.073 Uiso 1 1 calc R U . . .
C3 C 1.11113(13) 0.7139(2) 0.56613(15) 0.0555(6) Uani 1 1 d . . . . .
H3 H 1.148572 0.760423 0.551846 0.067 Uiso 1 1 calc R U . . .
C23 C 0.8386(2) 0.7322(2) 0.6620(2) 0.0606(7) Uani 1 1 d . . . . .
C1 C 1.08741(15) 0.5888(3) 0.66025(16) 0.0682(8) Uani 1 1 d . . . . .
H1 H 1.109681 0.548980 0.711863 0.082 Uiso 1 1 calc R U . . .
C25 C 1.12328(18) 0.6895(3) 0.3421(2) 0.0706(8) Uani 1 1 d . . . . .
C28 C 0.8454(2) 0.5376(2) -0.0380(2) 0.0813(9) Uani 1 1 d . . . . .
H28A H 0.868414 0.554533 -0.081310 0.122 Uiso 1 1 calc R U . . .
H28B H 0.817618 0.602326 -0.026599 0.122 Uiso 1 1 calc R U . . .
H28C H 0.802947 0.479031 -0.058390 0.122 Uiso 1 1 calc R U . . .
N9 N 0.8028(2) 0.7650(3) 0.5955(2) 0.1076(11) Uani 1 1 d . . . . .
C24 C 0.88293(19) 0.6882(3) 0.74669(19) 0.0719(8) Uani 1 1 d . . . . .
H24A H 0.855075 0.620409 0.752217 0.108 Uiso 1 1 calc R U . . .
H24B H 0.880292 0.740626 0.788816 0.108 Uiso 1 1 calc R U . . .
H24C H 0.943294 0.673916 0.756194 0.108 Uiso 1 1 calc R U . . .
N10 N 1.1608(2) 0.7494(4) 0.3928(2) 0.1204(14) Uani 1 1 d . . . . .
C27 C 0.9142(3) 0.5041(3) 0.0385(3) 0.1020(12) Uani 1 1 d . . . . .
C26 C 1.0743(2) 0.6151(3) 0.2778(2) 0.0954(11) Uani 1 1 d . . . . .
H26A H 1.032110 0.655102 0.230311 0.143 Uiso 1 1 calc R U . . .
H26B H 1.044208 0.564383 0.301091 0.143 Uiso 1 1 calc R U . . .
H26C H 1.112995 0.574654 0.257674 0.143 Uiso 1 1 calc R U . . .
N11 N 0.9690(3) 0.4776(4) 0.0991(3) 0.183(2) Uani 1 1 d . . . . .

loop_
_atom_site_aniso_label
_atom_site_aniso_U_11
_atom_site_aniso_U_22
_atom_site_aniso_U_33
_atom_site_aniso_U_23
_atom_site_aniso_U_13
_atom_site_aniso_U_12
Se2 0.02038(9) 0.03180(10) 0.02988(10) -0.00828(7) 0.00048(7) 0.00378(7)
Se1 0.03679(11) 0.02858(10) 0.05690(14) 0.01290(8) 0.02075(10) -0.00067(8)
Fe1 0.01624(11) 0.01881(11) 0.02060(12) 0.00010(8) 0.00692(9) -0.00099(8)
O1 0.0174(6) 0.0293(6) 0.0258(6) 0.0042(5) 0.0020(5) -0.0004(5)
N4 0.0162(6) 0.0206(7) 0.0225(7) -0.0024(5) 0.0080(5) -0.0034(5)
N5 0.0174(6) 0.0234(7) 0.0207(7) 0.0014(5) 0.0054(5) 0.0008(5)
N6 0.0172(6) 0.0220(7) 0.0214(7) -0.0013(5) 0.0074(6) -0.0019(5)
N3 0.0143(6) 0.0264(7) 0.0256(7) 0.0004(5) 0.0051(6) -0.0038(5)
N2 0.0154(6) 0.0305(8) 0.0296(8) 0.0001(6) 0.0050(6) -0.0048(6)
N8 0.0211(7) 0.0278(7) 0.0284(8) -0.0023(6) 0.0080(6) 0.0022(6)
N7 0.0292(8) 0.0336(8) 0.0302(8) 0.0051(6) 0.0109(7) -0.0026(6)
C11 0.0147(7) 0.0223(8) 0.0193(8) 0.0011(6) 0.0019(6) -0.0002(6)
C16 0.0183(7) 0.0245(8) 0.0233(8) -0.0006(6) 0.0085(7) -0.0022(6)
C7 0.0184(8) 0.0251(8) 0.0195(8) -0.0004(6) 0.0042(6) -0.0004(6)
C12 0.0247(8) 0.0217(8) 0.0244(9) -0.0008(6) 0.0049(7) -0.0007(6)
C15 0.0214(8) 0.0279(8) 0.0227(8) 0.0031(6) 0.0076(7) -0.0009(7)
C22 0.0220(8) 0.0206(8) 0.0249(8) -0.0043(6) 0.0109(7) 0.0009(6)
C9 0.0183(8) 0.0203(7) 0.0253(8) -0.0020(6) 0.0066(7) -0.0040(6)
C6 0.0183(8) 0.0298(9) 0.0277(9) -0.0003(7) 0.0064(7) -0.0024(7)
C8 0.0223(8) 0.0244(8) 0.0227(8) 0.0039(6) 0.0060(7) -0.0037(6)
C17 0.0285(9) 0.0324(9) 0.0287(9) -0.0006(7) 0.0165(8) -0.0050(7)
C20 0.0218(8) 0.0237(8) 0.0237(8) -0.0004(6) 0.0081(7) -0.0033(6)
C18 0.0336(10) 0.0355(10) 0.0287(9) -0.0081(7) 0.0159(8) -0.0013(8)
C10 0.0243(8) 0.0238(8) 0.0349(10) -0.0021(7) 0.0190(8) -0.0045(7)
C14 0.0279(9) 0.0367(10) 0.0211(9) 0.0012(7) 0.0107(7) 0.0045(7)
C13 0.0314(9) 0.0272(9) 0.0243(9) -0.0031(7) 0.0085(7) 0.0042(7)
C21 0.0204(8) 0.0314(9) 0.0246(9) 0.0039(7) 0.0093(7) 0.0010(7)
C19 0.0291(9) 0.0255(8) 0.0277(9) -0.0063(7) 0.0097(8) -0.0032(7)
N1 0.0228(9) 0.0743(14) 0.0461(11) 0.0190(10) -0.0036(8) -0.0021(9)
C5 0.0188(8) 0.0432(11) 0.0309(10) -0.0013(8) 0.0050(7) 0.0003(8)
C4 0.0217(9) 0.0646(14) 0.0408(12) 0.0060(10) 0.0070(9) -0.0067(9)
C2 0.0167(9) 0.103(2) 0.0490(14) -0.0017(14) -0.0019(9) -0.0034(11)
C3 0.0227(10) 0.0844(18) 0.0564(15) -0.0028(13) 0.0118(10) -0.0138(11)
C23 0.0732(18) 0.0577(16) 0.0693(19) -0.0064(13) 0.0478(16) 0.0087(14)
C1 0.0271(12) 0.104(2) 0.0518(15) 0.0244(14) -0.0084(11) -0.0016(13)
C25 0.0419(14) 0.101(2) 0.072(2) 0.0095(17) 0.0249(14) -0.0165(15)
C28 0.068(2) 0.0572(18) 0.104(2) 0.0068(16) 0.0170(18) -0.0122(15)
N9 0.143(3) 0.116(3) 0.092(2) 0.0245(19) 0.076(2) 0.052(2)
C24 0.0511(16) 0.093(2) 0.0737(19) -0.0132(16) 0.0260(15) -0.0095(15)
N10 0.101(2) 0.183(4) 0.083(2) -0.017(2) 0.0420(19) -0.078(3)
C27 0.096(3) 0.084(3) 0.099(3) -0.006(2) 0.009(2) -0.006(2)
C26 0.066(2) 0.085(3) 0.133(3) -0.018(2) 0.036(2) 0.0000(18)
N11 0.162(5) 0.183(5) 0.128(3) -0.002(3) -0.026(3) 0.027(4)

loop_
_atom_type_symbol
_atom_type_description
_atom_type_scat_dispersion_real
_atom_type_scat_dispersion_imag
_atom_type_scat_source
C C 0.0033 0.0016 'International Tables Vol C Tables 4.2.6.8 and 6.1.1.4'
H H 0.0000 0.0000 'International Tables Vol C Tables 4.2.6.8 and 6.1.1.4'
Fe Fe 0.3463 0.8444 'International Tables Vol C Tables 4.2.6.8 and 6.1.1.4'
N N 0.0061 0.0033 'International Tables Vol C Tables 4.2.6.8 and 6.1.1.4'
O O 0.0106 0.0060 'International Tables Vol C Tables 4.2.6.8 and 6.1.1.4'
Se Se -0.0929 2.2259 'International Tables Vol C Tables 4.2.6.8 and 6.1.1.4'

loop_
_geom_angle_atom_site_label_1
_geom_angle_atom_site_label_2
_geom_angle_atom_site_label_3
_geom_angle
_geom_angle_site_symmetry_1
_geom_angle_site_symmetry_3
_geom_angle_publ_flag
N5 Fe1 N4 75.47(5) . . ?
N5 Fe1 N6 151.08(5) . . ?
N5 Fe1 N3 84.68(5) . . ?
N6 Fe1 N4 75.61(5) . . ?
N6 Fe1 N3 87.71(5) . . ?
N3 Fe1 N4 75.61(5) . . ?
N8 Fe1 N4 90.86(5) . . ?
N8 Fe1 N5 87.48(5) . . ?
N8 Fe1 N6 93.47(5) . . ?
N8 Fe1 N3 165.70(5) . . ?
N7 Fe1 N4 172.31(5) . . ?
N7 Fe1 N5 109.19(6) . . ?
N7 Fe1 N6 99.50(6) . . ?
N7 Fe1 N3 98.46(6) . . ?
N7 Fe1 N8 95.41(6) . . ?
C7 O1 C6 101.18(12) . . ?
C9 N4 Fe1 102.55(9) . . ?
C8 N4 Fe1 113.31(9) . . ?
C8 N4 C9 112.27(12) . . ?
C10 N4 Fe1 105.54(9) . . ?
C10 N4 C9 112.90(12) . . ?
C10 N4 C8 109.94(12) . . ?
C11 N5 Fe1 116.25(10) . . ?
C11 N5 C15 118.79(14) . . ?
C15 N5 Fe1 124.94(11) . . ?
C16 N6 Fe1 117.02(10) . . ?
C20 N6 Fe1 124.87(11) . . ?
C20 N6 C16 118.11(13) . . ?
N2 N3 Fe1 139.19(10) . . ?
C7 N3 Fe1 114.40(10) . . ?
C7 N3 N2 106.41(13) . . ?
C6 N2 N3 104.67(13) . . ?
C22 N8 Fe1 170.72(14) . . ?
C21 N7 Fe1 170.20(15) . . ?
N5 C11 C12 121.52(15) . . ?
N5 C11 C9 115.52(13) . . ?
C12 C11 C9 122.93(14) . . ?
N6 C16 C17 122.01(15) . . ?
N6 C16 C10 115.56(14) . . ?
C17 C16 C10 122.29(15) . . ?
O1 C7 C8 119.11(14) . . ?
N3 C7 O1 113.87(14) . . ?
N3 C7 C8 127.01(15) . . ?
C11 C12 H12 120.4 . . ?
C13 C12 C11 119.27(15) . . ?
C13 C12 H12 120.4 . . ?
N5 C15 H15 118.7 . . ?
N5 C15 C14 122.52(15) . . ?
C14 C15 H15 118.7 . . ?
N8 C22 Se2 176.87(15) . . ?
N4 C9 C11 112.01(12) . . ?
N4 C9 H9A 109.2 . . ?
N4 C9 H9B 109.2 . . ?
C11 C9 H9A 109.2 . . ?
C11 C9 H9B 109.2 . . ?
H9A C9 H9B 107.9 . . ?
O1 C6 C5 118.39(15) . . ?
N2 C6 O1 113.86(14) . . ?
N2 C6 C5 127.75(16) . . ?
N4 C8 H8A 109.7 . . ?
N4 C8 H8B 109.7 . . ?
C7 C8 N4 109.64(13) . . ?
C7 C8 H8A 109.7 . . ?
C7 C8 H8B 109.7 . . ?
H8A C8 H8B 108.2 . . ?
C16 C17 H17 120.4 . . ?
C18 C17 C16 119.25(16) . . ?
C18 C17 H17 120.4 . . ?
N6 C20 H20 118.6 . . ?
N6 C20 C19 122.88(15) . . ?
C19 C20 H20 118.6 . . ?
C17 C18 H18 120.5 . . ?
C17 C18 C19 118.94(16) . . ?
C19 C18 H18 120.5 . . ?
N4 C10 C16 112.42(13) . . ?
N4 C10 H10A 109.1 . . ?
N4 C10 H10B 109.1 . . ?
C16 C10 H10A 109.1 . . ?
C16 C10 H10B 109.1 . . ?
H10A C10 H10B 107.9 . . ?
C15 C14 H14 120.7 . . ?
C13 C14 C15 118.64(15) . . ?
C13 C14 H14 120.7 . . ?
C12 C13 H13 120.4 . . ?
C14 C13 C12 119.21(16) . . ?
C14 C13 H13 120.4 . . ?
N7 C21 Se1 179.29(18) . . ?
C20 C19 H19 120.6 . . ?
C18 C19 C20 118.78(16) . . ?
C18 C19 H19 120.6 . . ?
C1 N1 C5 116.3(2) . . ?
N1 C5 C6 116.71(17) . . ?
N1 C5 C4 125.02(18) . . ?
C4 C5 C6 118.26(17) . . ?
C5 C4 H4 121.7 . . ?
C3 C4 C5 116.6(2) . . ?
C3 C4 H4 121.7 . . ?
C3 C2 H2 120.1 . . ?
C1 C2 H2 120.1 . . ?
C1 C2 C3 119.8(2) . . ?
C4 C3 C2 119.4(2) . . ?
C4 C3 H3 120.3 . . ?
C2 C3 H3 120.3 . . ?
N9 C23 C24 178.6(4) . . ?
N1 C1 C2 122.8(2) . . ?
N1 C1 H1 118.6 . . ?
C2 C1 H1 118.6 . . ?
N10 C25 C26 178.8(4) . . ?
H28A C28 H28B 109.5 . . ?
H28A C28 H28C 109.5 . . ?
H28B C28 H28C 109.5 . . ?
C27 C28 H28A 109.5 . . ?
C27 C28 H28B 109.5 . . ?
C27 C28 H28C 109.5 . . ?
C23 C24 H24A 109.5 . . ?
C23 C24 H24B 109.5 . . ?
C23 C24 H24C 109.5 . . ?
H24A C24 H24B 109.5 . . ?
H24A C24 H24C 109.5 . . ?
H24B C24 H24C 109.5 . . ?
N11 C27 C28 179.8(6) . . ?
C25 C26 H26A 109.5 . . ?
C25 C26 H26B 109.5 . . ?
C25 C26 H26C 109.5 . . ?
H26A C26 H26B 109.5 . . ?
H26A C26 H26C 109.5 . . ?
H26B C26 H26C 109.5 . . ?

loop_
_geom_bond_atom_site_label_1
_geom_bond_atom_site_label_2
_geom_bond_distance
_geom_bond_site_symmetry_2
_geom_bond_publ_flag
Se2 C22 1.7821(17) . ?
Se1 C21 1.7857(17) . ?
Fe1 N4 2.3107(13) . ?
Fe1 N5 2.1697(13) . ?
Fe1 N6 2.1765(13) . ?
Fe1 N3 2.2039(13) . ?
Fe1 N8 2.1054(15) . ?
Fe1 N7 2.0616(15) . ?
O1 C7 1.3388(19) . ?
O1 C6 1.359(2) . ?
N4 C9 1.4903(19) . ?
N4 C8 1.479(2) . ?
N4 C10 1.465(2) . ?
N5 C11 1.342(2) . ?
N5 C15 1.348(2) . ?
N6 C16 1.350(2) . ?
N6 C20 1.343(2) . ?
N3 N2 1.3893(18) . ?
N3 C7 1.293(2) . ?
N2 C6 1.302(2) . ?
N8 C22 1.152(2) . ?
N7 C21 1.154(2) . ?
C11 C12 1.390(2) . ?
C11 C9 1.511(2) . ?
C16 C17 1.398(2) . ?
C16 C10 1.511(2) . ?
C7 C8 1.469(2) . ?
C12 H12 0.9500 . ?
C12 C13 1.387(2) . ?
C15 H15 0.9500 . ?
C15 C14 1.384(2) . ?
C9 H9A 0.9900 . ?
C9 H9B 0.9900 . ?
C6 C5 1.450(2) . ?
C8 H8A 0.9900 . ?
C8 H8B 0.9900 . ?
C17 H17 0.9500 . ?
C17 C18 1.382(3) . ?
C20 H20 0.9500 . ?
C20 C19 1.392(2) . ?
C18 H18 0.9500 . ?
C18 C19 1.385(3) . ?
C10 H10A 0.9900 . ?
C10 H10B 0.9900 . ?
C14 H14 0.9500 . ?
C14 C13 1.377(3) . ?
C13 H13 0.9500 . ?
C19 H19 0.9500 . ?
N1 C5 1.348(3) . ?
N1 C1 1.326(3) . ?
C5 C4 1.375(3) . ?
C4 H4 0.9500 . ?
C4 C3 1.372(3) . ?
C2 H2 0.9500 . ?
C2 C3 1.375(4) . ?
C2 C1 1.363(4) . ?
C3 H3 0.9500 . ?
C23 N9 1.134(4) . ?
C23 C24 1.453(4) . ?
C1 H1 0.9500 . ?
C25 N10 1.127(4) . ?
C25 C26 1.424(5) . ?
C28 H28A 0.9800 . ?
C28 H28B 0.9800 . ?
C28 H28C 0.9800 . ?
C28 C27 1.432(5) . ?
C24 H24A 0.9800 . ?
C24 H24B 0.9800 . ?
C24 H24C 0.9800 . ?
C27 N11 1.137(5) . ?
C26 H26A 0.9800 . ?
C26 H26B 0.9800 . ?
C26 H26C 0.9800 . ?

loop_
_geom_torsion_atom_site_label_1
_geom_torsion_atom_site_label_2
_geom_torsion_atom_site_label_3
_geom_torsion_atom_site_label_4
_geom_torsion
_geom_torsion_site_symmetry_1
_geom_torsion_site_symmetry_2
_geom_torsion_site_symmetry_3
_geom_torsion_site_symmetry_4
_geom_torsion_publ_flag
Fe1 N4 C9 C11 44.40(13) . . . . ?
Fe1 N4 C8 C7 1.73(16) . . . . ?
Fe1 N4 C10 C16 -40.13(15) . . . . ?
Fe1 N5 C11 C12 176.19(12) . . . . ?
Fe1 N5 C11 C9 -1.95(17) . . . . ?
Fe1 N5 C15 C14 -176.68(12) . . . . ?
Fe1 N6 C16 C17 178.49(13) . . . . ?
Fe1 N6 C16 C10 -5.61(18) . . . . ?
Fe1 N6 C20 C19 -179.92(12) . . . . ?
Fe1 N3 N2 C6 178.39(13) . . . . ?
Fe1 N3 C7 O1 -178.96(10) . . . . ?
Fe1 N3 C7 C8 1.6(2) . . . . ?
O1 C7 C8 N4 178.25(13) . . . . ?
O1 C6 C5 N1 -8.2(3) . . . . ?
O1 C6 C5 C4 173.02(18) . . . . ?
N5 C11 C12 C13 0.7(2) . . . . ?
N5 C11 C9 N4 -31.47(18) . . . . ?
N5 C15 C14 C13 0.6(2) . . . . ?
N6 C16 C17 C18 1.5(3) . . . . ?
N6 C16 C10 N4 32.8(2) . . . . ?
N6 C20 C19 C18 1.4(3) . . . . ?
N3 N2 C6 O1 0.79(19) . . . . ?
N3 N2 C6 C5 -178.67(17) . . . . ?
N3 C7 C8 N4 -2.3(2) . . . . ?
N2 N3 C7 O1 0.37(19) . . . . ?
N2 N3 C7 C8 -179.11(16) . . . . ?
N2 C6 C5 N1 171.22(19) . . . . ?
N2 C6 C5 C4 -7.5(3) . . . . ?
C11 N5 C15 C14 1.4(2) . . . . ?
C11 C12 C13 C14 1.3(2) . . . . ?
C16 N6 C20 C19 -0.4(2) . . . . ?
C16 C17 C18 C19 -0.4(3) . . . . ?
C7 O1 C6 N2 -0.56(19) . . . . ?
C7 O1 C6 C5 178.95(15) . . . . ?
C7 N3 N2 C6 -0.68(18) . . . . ?
C12 C11 C9 N4 150.42(15) . . . . ?
C15 N5 C11 C12 -2.0(2) . . . . ?
C15 N5 C11 C9 179.82(13) . . . . ?
C15 C14 C13 C12 -2.0(3) . . . . ?
C9 N4 C8 C7 117.34(15) . . . . ?
C9 N4 C10 C16 -151.37(14) . . . . ?
C9 C11 C12 C13 178.71(15) . . . . ?
C6 O1 C7 N3 0.08(18) . . . . ?
C6 O1 C7 C8 179.61(15) . . . . ?
C6 C5 C4 C3 179.0(2) . . . . ?
C8 N4 C9 C11 -77.56(16) . . . . ?
C8 N4 C10 C16 82.41(16) . . . . ?
C17 C16 C10 N4 -151.31(16) . . . . ?
C17 C18 C19 C20 -1.0(3) . . . . ?
C20 N6 C16 C17 -1.1(2) . . . . ?
C20 N6 C16 C10 174.84(14) . . . . ?
C10 N4 C9 C11 157.47(13) . . . . ?
C10 N4 C8 C7 -116.09(14) . . . . ?
C10 C16 C17 C18 -174.15(17) . . . . ?
N1 C5 C4 C3 0.4(4) . . . . ?
C5 N1 C1 C2 -0.3(4) . . . . ?
C5 C4 C3 C2 0.1(4) . . . . ?
C3 C2 C1 N1 0.7(5) . . . . ?
C1 N1 C5 C6 -179.0(2) . . . . ?
C1 N1 C5 C4 -0.3(4) . . . . ?
C1 C2 C3 C4 -0.6(4) . . . . ?
